data_7049161
loop_
_publ_author_name
'Kar, Sourav'
'Bairagi, Subhash'
'Saha, Koushik'
'Raghavendra, Beesam'
'Ghosh, Sundargopal'

_publ_section_title
;
 Chalcogen stabilized trimetallic clusters: synthesis, structures, and
 bonding of [(Cp*M)<sub>3</sub>(E)<sub>6+m</sub>(BH)<sub>n</sub>] (M = Nb
 or Ta; E = S or Se; m = 0 or 1 or 2; n = 0 or 1).
;
_journal_issue 13
_journal_name_full 'Dalton transactions (Cambridge, England : 2003)'
_journal_page_first 4203
_journal_page_last 4210
_journal_paper_doi 10.1039/c8dt05061a
_journal_volume 48
_journal_year 2019
_chemical_formula_sum 'C31 H47 Cl2 Se7 Ta3'
_chemical_formula_weight 1586.15
_space_group_crystal_system orthorhombic
_space_group_IT_number 36
_space_group_name_Hall 'C 2c -2'
_space_group_name_H-M_alt 'C m c 21'
_symmetry_space_group_name_Hall 'C 2c -2'
_symmetry_space_group_name_H-M 'C m c 21'
_atom_sites_solution_hydrogens geom
_audit_creation_method SHELXL-2017/1
_audit_update_record
;
2019-02-05 deposited with the CCDC.    2019-02-21 downloaded from the CCDC.
;
_cell_angle_alpha 90
_cell_angle_beta 90
_cell_angle_gamma 90
_cell_formula_units_Z 4
_cell_length_a 15.9449(6)
_cell_length_b 17.1036(6)
_cell_length_c 16.1118(5)
_cell_measurement_reflns_used 4566
_cell_measurement_temperature 296(2)
_cell_measurement_theta_max 24.5
_cell_measurement_theta_min 2.5
_cell_volume 4393.9(3)
_computing_cell_refinement 'APEX2/SAINT (Bruker, 2004)'
_computing_data_collection 'APEX2 (Bruker, 2004)'
_computing_data_reduction 'SAINT/XPREP (Bruker, 2004)'
_computing_molecular_graphics 'ORTEP3 (Farrugia, 1997) and Mercury (Bruno et al., 2002)'
_computing_publication_material 'SHELXL-2017/1 (Sheldrick, 2017)'
_computing_structure_refinement 'SHELXL-2017/1 (Sheldrick, 2017)'
_computing_structure_solution 'SIR92 (Altornare et al., 1993)'
_diffrn_ambient_temperature 296(2)
_diffrn_measured_fraction_theta_full 0.999
_diffrn_measured_fraction_theta_max 0.999
_diffrn_measurement_device_type 'Bruker axs kappa apex2 CCD Diffractometer'
_diffrn_measurement_method '\w and \f scan'
_diffrn_radiation_type MoK\a
_diffrn_radiation_wavelength 0.71073
_diffrn_reflns_av_R_equivalents 0.0361
_diffrn_reflns_av_unetI/netI 0.0377
_diffrn_reflns_Laue_measured_fraction_full 0.999
_diffrn_reflns_Laue_measured_fraction_max 0.999
_diffrn_reflns_limit_h_max 19
_diffrn_reflns_limit_h_min -16
_diffrn_reflns_limit_k_max 20
_diffrn_reflns_limit_k_min -20
_diffrn_reflns_limit_l_max 19
_diffrn_reflns_limit_l_min -14
_diffrn_reflns_number 12872
_diffrn_reflns_point_group_measured_fraction_full 0.999
_diffrn_reflns_point_group_measured_fraction_max 0.999
_diffrn_reflns_theta_full 25.231
_diffrn_reflns_theta_max 25.231
_diffrn_reflns_theta_min 1.746
_diffrn_source 'Sealed tube'
_exptl_absorpt_coefficient_mu 13.392
_exptl_absorpt_correction_T_max 0.27
_exptl_absorpt_correction_T_min 0.19
_exptl_absorpt_correction_type multi-scan
_exptl_absorpt_process_details 'SADABS (Bruker, 1999)'
_exptl_crystal_colour green
_exptl_crystal_density_diffrn 2.398
_exptl_crystal_description block
_exptl_crystal_F_000 2896
_exptl_crystal_size_max 0.250
_exptl_crystal_size_mid 0.220
_exptl_crystal_size_min 0.180
_refine_diff_density_max 1.336
_refine_diff_density_min -0.862
_refine_diff_density_rms 0.166
_refine_ls_abs_structure_details
;
 Refined as an inversion twin.
;
_refine_ls_abs_structure_Flack 0.31(3)
_refine_ls_extinction_method none
_refine_ls_goodness_of_fit_ref 1.051
_refine_ls_hydrogen_treatment constr
_refine_ls_matrix_type full
_refine_ls_number_parameters 254
_refine_ls_number_reflns 3571
_refine_ls_number_restraints 168
_refine_ls_restrained_S_all 1.046
_refine_ls_R_factor_all 0.0347
_refine_ls_R_factor_gt 0.0297
_refine_ls_shift/su_max 0.001
_refine_ls_shift/su_mean 0.000
_refine_ls_structure_factor_coef Fsqd
_refine_ls_weighting_details 'w=1/[\s^2^(Fo^2^)+(0.0438P)^2^+6.1121P] where P=(Fo^2^+2Fc^2^)/3'
_refine_ls_weighting_scheme calc
_refine_ls_wR_factor_gt 0.0718
_refine_ls_wR_factor_ref 0.0745
_reflns_Friedel_coverage 0.924
_reflns_Friedel_fraction_full 0.998
_reflns_Friedel_fraction_max 0.998
_reflns_number_gt 3290
_reflns_number_total 3571
_reflns_threshold_expression 'I > 2\s(I)'
_cod_data_source_file c8dt05061a2.cif
_cod_data_source_block taseg1
_cod_depositor_comments 'Adding full bibliography for 7049161--7049163.cif.'
_cod_database_code 7049161
_shelx_shelxl_version_number 2017/1
_shelx_space_group_comment
;
The symmetry employed for this shelxl refinement is uniquely defined
by the following loop, which should always be used as a source of
symmetry information in preference to the above space-group names.
They are only intended as comments.
;
_shelx_estimated_absorpt_t_min 0.135
_shelx_estimated_absorpt_t_max 0.197

loop_
_space_group_symop_operation_xyz
'x, y, z'
'-x, -y, z+1/2'
'x, -y, z+1/2'
'-x, y, z'
'x+1/2, y+1/2, z'
'-x+1/2, -y+1/2, z+1/2'
'x+1/2, -y+1/2, z+1/2'
'-x+1/2, y+1/2, z'

loop_
_atom_site_label
_atom_site_type_symbol
_atom_site_fract_x
_atom_site_fract_y
_atom_site_fract_z
_atom_site_U_iso_or_equiv
_atom_site_adp_type
_atom_site_occupancy
_atom_site_site_symmetry_order
_atom_site_calc_flag
_atom_site_refinement_flags_posn
_atom_site_refinement_flags_adp
_atom_site_refinement_flags_occupancy
_atom_site_disorder_assembly
_atom_site_disorder_group
C1 C 0.2175(17) 0.8404(12) 0.2713(15) 0.129(12) Uani 1 1 d D . . . .
H1A H 0.186431 0.828811 0.320822 0.194 Uiso 1 1 calc R U . . .
H1B H 0.275157 0.849707 0.285254 0.194 Uiso 1 1 calc R U . . .
H1C H 0.194462 0.886091 0.245279 0.194 Uiso 1 1 calc R U . . .
C2 C 0.2120(10) 0.7734(9) 0.2135(11) 0.061(5) Uani 1 1 d D . . . .
C3 C 0.2486(11) 0.7670(9) 0.1345(12) 0.078(8) Uani 1 1 d D . . . .
C4 C 0.2350(9) 0.6903(10) 0.1064(9) 0.060(5) Uani 1 1 d D . . . .
C5 C 0.1883(11) 0.6485(7) 0.1649(11) 0.066(6) Uani 1 1 d D . . . .
C6 C 0.1736(11) 0.7011(8) 0.2313(9) 0.057(5) Uani 1 1 d D . . . .
C7 C 0.3035(12) 0.8223(15) 0.0856(19) 0.121(10) Uani 1 1 d D . . . .
H7A H 0.317462 0.799044 0.033176 0.182 Uiso 1 1 calc R U . . .
H7B H 0.273932 0.870452 0.076365 0.182 Uiso 1 1 calc R U . . .
H7C H 0.353971 0.832668 0.116169 0.182 Uiso 1 1 calc R U . . .
C8 C 0.2717(16) 0.6492(16) 0.0338(11) 0.126(12) Uani 1 1 d D . . . .
H8A H 0.301556 0.686065 -0.000081 0.189 Uiso 1 1 calc R U . . .
H8B H 0.309582 0.609458 0.052747 0.189 Uiso 1 1 calc R U . . .
H8C H 0.227635 0.625658 0.001809 0.189 Uiso 1 1 calc R U . . .
C9 C 0.1727(17) 0.5632(9) 0.163(2) 0.130(11) Uani 1 1 d D . . . .
H9A H 0.138981 0.548832 0.210279 0.195 Uiso 1 1 calc R U . . .
H9B H 0.143714 0.549667 0.113097 0.195 Uiso 1 1 calc R U . . .
H9C H 0.225177 0.535828 0.165557 0.195 Uiso 1 1 calc R U . . .
C10 C 0.1409(15) 0.6878(17) 0.3174(12) 0.128(11) Uani 1 1 d D . . . .
H10A H 0.116504 0.636631 0.320929 0.192 Uiso 1 1 calc R U . . .
H10B H 0.186154 0.691987 0.356467 0.192 Uiso 1 1 calc R U . . .
H10C H 0.099038 0.726421 0.330045 0.192 Uiso 1 1 calc R U . . .
C11 C 0.000000 1.0554(10) -0.0657(14) 0.071(9) Uani 1 2 d DS T P . .
H11A H -0.056725 1.070863 -0.054294 0.106 Uiso 0.5 1 calc R U P . .
H11B H 0.030196 1.050157 -0.014488 0.106 Uiso 0.5 1 calc R U P . .
H11C H 0.026528 1.094432 -0.099606 0.106 Uiso 0.5 1 calc R U P . .
C12 C 0.000000 0.9783(9) -0.1110(12) 0.040(5) Uani 1 2 d DS T P . .
C13 C -0.0709(7) 0.9367(7) -0.1383(8) 0.035(3) Uani 1 1 d D . . . .
C14 C -0.0447(8) 0.8693(7) -0.1817(7) 0.035(3) Uani 1 1 d D . . . .
C15 C -0.1615(8) 0.9625(10) -0.1290(10) 0.055(5) Uani 1 1 d D . . . .
H15A H -0.197801 0.923720 -0.152810 0.083 Uiso 1 1 calc R U . . .
H15B H -0.174508 0.968625 -0.071179 0.083 Uiso 1 1 calc R U . . .
H15C H -0.169529 1.011414 -0.157084 0.083 Uiso 1 1 calc R U . . .
C16 C -0.1000(11) 0.8198(10) -0.2335(10) 0.060(5) Uani 1 1 d D . . . .
H16A H -0.068026 0.777460 -0.256589 0.091 Uiso 1 1 calc R U . . .
H16B H -0.144518 0.799143 -0.199960 0.091 Uiso 1 1 calc R U . . .
H16C H -0.123237 0.850667 -0.277626 0.091 Uiso 1 1 calc R U . . .
Se1 Se 0.12047(10) 0.75851(7) -0.04208(10) 0.0377(3) Uani 1 1 d . . . . .
Se2 Se 0.10905(9) 0.90416(8) 0.06906(9) 0.0343(3) Uani 1 1 d . . . . .
Se3 Se 0.0608(2) 0.99567(17) 0.1571(2) 0.0495(8) Uani 0.5 1 d . . P . .
Se4 Se 0.000000 0.63796(11) 0.09561(14) 0.0439(6) Uani 1 2 d S T P . .
Se5 Se 0.000000 0.80744(11) 0.22390(11) 0.0348(5) Uani 1 2 d S T P . .
Ta1 Ta 0.000000 0.85007(4) -0.03818(4) 0.02331(18) Uani 1 2 d S T P . .
Ta2 Ta 0.09674(3) 0.75199(3) 0.11421(5) 0.02852(15) Uani 1 1 d . . . . .
C17 C 0.000000 0.570(4) -0.122(3) 0.154(12) Uani 0.699(15) 2 d DS TU P A 1
Cl1 Cl -0.1038(14) 0.5346(12) -0.1098(14) 0.138(8) Uani 0.349(7) 1 d D U P A 1
Cl2 Cl 0.000000 0.5895(11) -0.2278(13) 0.178(8) Uani 0.699(15) 2 d DS TU P A 1
C17A C 0.000000 0.576(4) -0.445(5) 0.08(3) Uani 0.096(17) 2 d DS TU P B 2
Cl1A Cl 0.000000 0.605(4) -0.342(4) 0.08(3) Uani 0.096(17) 2 d DS TU P B 2
Cl2A Cl 0.000000 0.658(4) -0.506(4) 0.07(2) Uani 0.096(17) 2 d DS TU P B 2
C17B C 0.000000 0.629(3) -0.531(4) 0.11(3) Uani 0.21(2) 2 d DS TU P C 3
Cl1B Cl 0.000000 0.571(3) -0.445(4) 0.14(2) Uani 0.21(2) 2 d DS TU P C 3
Cl2B Cl 0.000000 0.725(2) -0.499(3) 0.107(17) Uani 0.21(2) 2 d DS TU P C 3

loop_
_atom_site_aniso_label
_atom_site_aniso_U_11
_atom_site_aniso_U_22
_atom_site_aniso_U_33
_atom_site_aniso_U_23
_atom_site_aniso_U_13
_atom_site_aniso_U_12
C1 0.15(3) 0.120(19) 0.12(2) -0.083(17) -0.084(19) 0.044(17)
C2 0.036(11) 0.058(10) 0.088(15) -0.008(10) -0.016(11) 0.013(9)
C3 0.032(10) 0.059(11) 0.14(3) 0.042(13) -0.026(14) 0.000(8)
C4 0.038(10) 0.115(15) 0.026(8) -0.005(10) -0.011(8) 0.039(10)
C5 0.054(12) 0.035(8) 0.110(16) -0.002(9) -0.045(12) 0.010(8)
C6 0.059(12) 0.065(10) 0.046(10) 0.019(8) -0.001(9) 0.018(9)
C7 0.046(13) 0.13(2) 0.18(3) 0.07(2) 0.014(17) -0.007(15)
C8 0.11(2) 0.21(3) 0.060(15) 0.011(15) -0.006(13) 0.12(2)
C9 0.13(2) 0.046(11) 0.22(3) 0.016(15) -0.07(2) 0.031(13)
C10 0.09(2) 0.21(3) 0.079(16) 0.078(19) 0.033(15) 0.075(19)
C11 0.13(3) 0.024(10) 0.060(17) 0.004(10) 0.000 0.000
C12 0.036(13) 0.032(10) 0.053(13) 0.021(9) 0.000 0.000
C13 0.026(8) 0.048(8) 0.031(8) 0.014(6) -0.008(7) 0.001(7)
C14 0.039(9) 0.040(7) 0.025(7) 0.005(6) 0.009(6) -0.006(6)
C15 0.033(9) 0.080(11) 0.052(11) 0.028(9) -0.003(8) 0.024(8)
C16 0.074(14) 0.076(11) 0.031(9) 0.010(8) -0.020(9) -0.021(10)
Se1 0.0383(9) 0.0434(7) 0.0312(8) 0.0029(7) 0.0055(7) 0.0152(6)
Se2 0.0329(9) 0.0322(7) 0.0380(8) 0.0042(6) -0.0076(6) -0.0072(6)
Se3 0.059(2) 0.0434(16) 0.0458(18) -0.0178(14) -0.0054(17) -0.0075(15)
Se4 0.0447(14) 0.0262(8) 0.0607(15) 0.0044(8) 0.000 0.000
Se5 0.0411(13) 0.0381(10) 0.0252(10) -0.0033(8) 0.000 0.000
Ta1 0.0228(4) 0.0246(3) 0.0225(3) 0.0009(3) 0.000 0.000
Ta2 0.0294(3) 0.0272(2) 0.0290(3) -0.0004(2) -0.0035(3) 0.0037(2)
C17 0.168(15) 0.147(15) 0.148(15) -0.020(11) 0.000 0.000
Cl1 0.158(15) 0.109(11) 0.147(13) -0.048(10) -0.026(11) -0.030(10)
Cl2 0.219(15) 0.157(12) 0.158(13) -0.051(11) 0.000 0.000
C17A 0.08(3) 0.08(3) 0.08(3) 0.003(13) 0.000 0.000
Cl1A 0.07(3) 0.09(3) 0.08(3) 0.02(2) 0.000 0.000
Cl2A 0.06(3) 0.08(3) 0.07(3) 0.02(2) 0.000 0.000
C17B 0.11(3) 0.10(3) 0.11(3) 0.000(13) 0.000 0.000
Cl1B 0.14(3) 0.14(3) 0.15(3) 0.012(19) 0.000 0.000
Cl2B 0.09(2) 0.11(2) 0.12(2) -0.007(17) 0.000 0.000

loop_
_atom_type_symbol
_atom_type_description
_atom_type_scat_dispersion_real
_atom_type_scat_dispersion_imag
_atom_type_scat_source
C C 0.0033 0.0016 'International Tables Vol C Tables 4.2.6.8 and 6.1.1.4'
H H 0.0000 0.0000 'International Tables Vol C Tables 4.2.6.8 and 6.1.1.4'
Cl Cl 0.1484 0.1585 'International Tables Vol C Tables 4.2.6.8 and 6.1.1.4'
Se Se -0.0929 2.2259 'International Tables Vol C Tables 4.2.6.8 and 6.1.1.4'
Ta Ta -0.7052 6.5227 'International Tables Vol C Tables 4.2.6.8 and 6.1.1.4'

loop_
_geom_angle_atom_site_label_1
_geom_angle_atom_site_label_2
_geom_angle_atom_site_label_3
_geom_angle
_geom_angle_site_symmetry_1
_geom_angle_site_symmetry_3
C2 C1 H1A 109.5 . .
C2 C1 H1B 109.5 . .
H1A C1 H1B 109.5 . .
C2 C1 H1C 109.5 . .
H1A C1 H1C 109.5 . .
H1B C1 H1C 109.5 . .
C3 C2 C6 107.3(13) . .
C3 C2 C1 127.3(19) . .
C6 C2 C1 125.2(19) . .
C3 C2 Ta2 73.2(10) . .
C6 C2 Ta2 71.2(9) . .
C1 C2 Ta2 124.6(13) . .
C2 C3 C4 107.5(13) . .
C2 C3 C7 131.7(19) . .
C4 C3 C7 120(2) . .
C2 C3 Ta2 73.7(10) . .
C4 C3 Ta2 72.9(9) . .
C7 C3 Ta2 124.5(13) . .
C5 C4 C3 110.0(12) . .
C5 C4 C8 120.0(19) . .
C3 C4 C8 129(2) . .
C5 C4 Ta2 72.9(9) . .
C3 C4 Ta2 73.8(9) . .
C8 C4 Ta2 126.9(12) . .
C4 C5 C6 105.8(11) . .
C4 C5 C9 125.6(19) . .
C6 C5 C9 127.7(19) . .
C4 C5 Ta2 73.8(8) . .
C6 C5 Ta2 72.1(9) . .
C9 C5 Ta2 127.6(13) . .
C2 C6 C5 109.4(12) . .
C2 C6 C10 118.2(18) . .
C5 C6 C10 131.2(17) . .
C2 C6 Ta2 75.2(9) . .
C5 C6 Ta2 73.9(9) . .
C10 C6 Ta2 127.0(13) . .
C3 C7 H7A 109.5 . .
C3 C7 H7B 109.5 . .
H7A C7 H7B 109.5 . .
C3 C7 H7C 109.5 . .
H7A C7 H7C 109.5 . .
H7B C7 H7C 109.5 . .
C4 C8 H8A 109.5 . .
C4 C8 H8B 109.5 . .
H8A C8 H8B 109.5 . .
C4 C8 H8C 109.5 . .
H8A C8 H8C 109.5 . .
H8B C8 H8C 109.5 . .
C5 C9 H9A 109.5 . .
C5 C9 H9B 109.5 . .
H9A C9 H9B 109.5 . .
C5 C9 H9C 109.5 . .
H9A C9 H9C 109.5 . .
H9B C9 H9C 109.5 . .
C6 C10 H10A 109.5 . .
C6 C10 H10B 109.5 . .
H10A C10 H10B 109.5 . .
C6 C10 H10C 109.5 . .
H10A C10 H10C 109.5 . .
H10B C10 H10C 109.5 . .
C12 C11 H11A 109.5 . .
C12 C11 H11B 109.5 . .
H11A C11 H11B 109.5 . .
C12 C11 H11C 109.5 . .
H11A C11 H11C 109.5 . .
H11B C11 H11C 109.5 . .
C12 C11 H11A 109.47(4) . 4
H11A C11 H11A 140.8 . 4
H11B C11 H11A 52.3 . 4
H11C C11 H11A 60.2 . 4
C12 C11 H11B 109.5(9) . 4
H11A C11 H11B 52.3 . 4
H11B C11 H11B 60.2 . 4
H11C C11 H11B 140.8 . 4
H11A C11 H11B 109.5 4 4
C12 C11 H11C 109.5(10) . 4
H11A C11 H11C 60.2 . 4
H11B C11 H11C 140.8 . 4
H11C C11 H11C 52.3 . 4
H11A C11 H11C 109.5 4 4
H11B C11 H11C 109.5 4 4
C13 C12 C13 107.0(14) 4 .
C13 C12 C11 126.4(7) 4 .
C13 C12 C11 126.4(7) . .
C13 C12 Ta1 72.7(8) 4 .
C13 C12 Ta1 72.7(8) . .
C11 C12 Ta1 123.0(13) . .
C12 C13 C14 109.2(11) . .
C12 C13 C15 126.0(12) . .
C14 C13 C15 124.7(12) . .
C12 C13 Ta1 74.3(8) . .
C14 C13 Ta1 72.3(7) . .
C15 C13 Ta1 123.1(9) . .
C13 C14 C14 107.3(7) . 4
C13 C14 C16 124.7(13) . .
C14 C14 C16 126.6(9) 4 .
C13 C14 Ta1 74.2(7) . .
C14 C14 Ta1 73.0(3) 4 .
C16 C14 Ta1 129.1(9) . .
C13 C15 H15A 109.5 . .
C13 C15 H15B 109.5 . .
H15A C15 H15B 109.5 . .
C13 C15 H15C 109.5 . .
H15A C15 H15C 109.5 . .
H15B C15 H15C 109.5 . .
C14 C16 H16A 109.5 . .
C14 C16 H16B 109.5 . .
H16A C16 H16B 109.5 . .
C14 C16 H16C 109.5 . .
H16A C16 H16C 109.5 . .
H16B C16 H16C 109.5 . .
Ta1 Se1 Ta2 83.55(5) . .
Se3 Se2 Ta1 115.76(11) . .
Se3 Se2 Ta2 118.33(11) . .
Ta1 Se2 Ta2 77.86(4) . .
Se3 Se3 Se2 110.03(9) 4 .
Ta2 Se4 Ta2 76.03(6) . 4
Ta2 Se5 Ta2 75.12(6) . 4
C14 Ta1 C14 33.9(6) 4 .
C14 Ta1 C13 55.5(4) 4 .
C14 Ta1 C13 33.4(3) . .
C14 Ta1 C13 33.4(3) 4 4
C14 Ta1 C13 55.5(4) . 4
C13 Ta1 C13 54.6(6) . 4
C14 Ta1 Se1 80.5(3) 4 .
C14 Ta1 Se1 106.7(3) . .
C13 Ta1 Se1 135.9(3) . .
C13 Ta1 Se1 90.4(3) 4 .
C14 Ta1 Se1 106.7(3) 4 4
C14 Ta1 Se1 80.5(3) . 4
C13 Ta1 Se1 90.4(3) . 4
C13 Ta1 Se1 135.9(3) 4 4
Se1 Ta1 Se1 101.58(8) . 4
C14 Ta1 C12 55.6(5) 4 .
C14 Ta1 C12 55.6(5) . .
C13 Ta1 C12 33.0(3) . .
C13 Ta1 C12 33.0(3) 4 .
Se1 Ta1 C12 123.03(17) . .
Se1 Ta1 C12 123.03(17) 4 .
C14 Ta1 Se2 140.4(3) 4 4
C14 Ta1 Se2 112.6(3) . 4
C13 Ta1 Se2 85.1(3) . 4
C13 Ta1 Se2 121.6(3) 4 4
Se1 Ta1 Se2 138.93(6) . 4
Se1 Ta1 Se2 74.07(5) 4 4
C12 Ta1 Se2 90.0(3) . 4
C14 Ta1 Se2 112.6(3) 4 .
C14 Ta1 Se2 140.4(3) . .
C13 Ta1 Se2 121.6(3) . .
C13 Ta1 Se2 85.1(3) 4 .
Se1 Ta1 Se2 74.07(5) . .
Se1 Ta1 Se2 138.93(6) 4 .
C12 Ta1 Se2 90.0(3) . .
Se2 Ta1 Se2 83.15(7) 4 .
C14 Ta1 Ta2 128.8(3) 4 .
C14 Ta1 Ta2 153.6(3) . .
C13 Ta1 Ta2 172.7(3) . .
C13 Ta1 Ta2 124.7(3) 4 .
Se1 Ta1 Ta2 49.12(4) . .
Se1 Ta1 Ta2 93.38(4) 4 .
C12 Ta1 Ta2 141.9(3) . .
Se2 Ta1 Ta2 89.94(4) 4 .
Se2 Ta1 Ta2 52.26(3) . .
C14 Ta1 Ta2 153.6(3) 4 4
C14 Ta1 Ta2 128.8(3) . 4
C13 Ta1 Ta2 124.7(3) . 4
C13 Ta1 Ta2 172.7(3) 4 4
Se1 Ta1 Ta2 93.39(4) . 4
Se1 Ta1 Ta2 49.12(4) 4 4
C12 Ta1 Ta2 141.9(3) . 4
Se2 Ta1 Ta2 52.26(3) 4 4
Se2 Ta1 Ta2 89.94(4) . 4
Ta2 Ta1 Ta2 54.83(2) . 4
C6 Ta2 C5 34.0(4) . .
C6 Ta2 C4 55.0(5) . .
C5 Ta2 C4 33.3(4) . .
C6 Ta2 C3 55.4(6) . .
C5 Ta2 C3 56.0(5) . .
C4 Ta2 C3 33.3(4) . .
C6 Ta2 C2 33.6(4) . .
C5 Ta2 C2 56.2(5) . .
C4 Ta2 C2 54.9(5) . .
C3 Ta2 C2 33.2(4) . .
C6 Ta2 Se4 97.2(4) . .
C5 Ta2 Se4 81.0(4) . .
C4 Ta2 Se4 102.3(4) . .
C3 Ta2 Se4 134.8(4) . .
C2 Ta2 Se4 130.8(4) . .
C6 Ta2 Se5 84.2(4) . .
C5 Ta2 Se5 113.8(4) . .
C4 Ta2 Se5 138.3(3) . .
C3 Ta2 Se5 117.9(5) . .
C2 Ta2 Se5 86.9(4) . .
Se4 Ta2 Se5 90.00(6) . .
C6 Ta2 Se1 135.5(4) . .
C5 Ta2 Se1 105.9(4) . .
C4 Ta2 Se1 80.5(3) . .
C3 Ta2 Se1 88.9(5) . .
C2 Ta2 Se1 121.6(4) . .
Se4 Ta2 Se1 90.42(7) . .
Se5 Ta2 Se1 139.83(5) . .
C6 Ta2 Se2 121.3(4) . .
C5 Ta2 Se2 138.1(4) . .
C4 Ta2 Se2 109.6(4) . .
C3 Ta2 Se2 82.2(4) . .
C2 Ta2 Se2 88.7(4) . .
Se4 Ta2 Se2 139.51(6) . .
Se5 Ta2 Se2 82.62(5) . .
Se1 Ta2 Se2 71.46(5) . .
C6 Ta2 Ta2 120.5(4) . 4
C5 Ta2 Ta2 126.8(4) . 4
C4 Ta2 Ta2 154.3(4) . 4
C3 Ta2 Ta2 170.3(4) . 4
C2 Ta2 Ta2 138.2(4) . 4
Se4 Ta2 Ta2 51.98(3) . 4
Se5 Ta2 Ta2 52.44(3) . 4
Se1 Ta2 Ta2 98.54(4) . 4
Se2 Ta2 Ta2 94.15(3) . 4
C6 Ta2 Ta1 171.1(4) . .
C5 Ta2 Ta1 152.3(4) . .
C4 Ta2 Ta1 126.4(4) . .
C3 Ta2 Ta1 119.9(4) . .
C2 Ta2 Ta1 138.2(4) . .
Se4 Ta2 Ta1 91.07(5) . .
Se5 Ta2 Ta1 92.50(4) . .
Se1 Ta2 Ta1 47.34(3) . .
Se2 Ta2 Ta1 49.88(3) . .
Ta2 Ta2 Ta1 62.584(12) 4 .
Cl2 C17 Cl1 99.9(17) . 4
Cl2 C17 Cl1 99.9(17) . .
Cl1 C17 Cl1 138(4) 4 .
Cl2A C17A Cl1A 109(3) . .
Cl1B C17B Cl2B 107(3) . .

loop_
_geom_bond_atom_site_label_1
_geom_bond_atom_site_label_2
_geom_bond_distance
_geom_bond_site_symmetry_2
C1 C2 1.479(16) .
C1 H1A 0.9600 .
C1 H1B 0.9600 .
C1 H1C 0.9600 .
C2 C3 1.404(16) .
C2 C6 1.408(16) .
C2 Ta2 2.463(17) .
C3 C4 1.405(15) .
C3 C7 1.511(17) .
C3 Ta2 2.457(17) .
C4 C5 1.398(16) .
C4 C8 1.484(16) .
C4 Ta2 2.447(14) .
C5 C6 1.417(15) .
C5 C9 1.480(16) .
C5 Ta2 2.435(15) .
C6 C10 1.501(17) .
C6 Ta2 2.412(15) .
C7 H7A 0.9600 .
C7 H7B 0.9600 .
C7 H7C 0.9600 .
C8 H8A 0.9600 .
C8 H8B 0.9600 .
C8 H8C 0.9600 .
C9 H9A 0.9600 .
C9 H9B 0.9600 .
C9 H9C 0.9600 .
C10 H10A 0.9600 .
C10 H10B 0.9600 .
C10 H10C 0.9600 .
C11 C12 1.508(17) .
C11 H11A 0.9600 .
C11 H11B 0.9600 .
C11 H11C 0.9600 .
C11 H11A 0.9600 4
C11 H11B 0.9600 4
C11 H11C 0.9599 4
C12 C13 1.407(13) 4
C12 C13 1.407(13) .
C12 Ta1 2.487(17) .
C13 C14 1.412(14) .
C13 C15 1.518(15) .
C13 Ta1 2.465(12) .
C14 C14 1.42(3) 4
C14 C16 1.480(15) .
C14 Ta1 2.441(12) .
C15 H15A 0.9600 .
C15 H15B 0.9600 .
C15 H15C 0.9600 .
C16 H16A 0.9600 .
C16 H16B 0.9600 .
C16 H16C 0.9600 .
Se1 Ta1 2.4790(14) .
Se1 Ta2 2.5488(17) .
Se2 Se3 2.248(3) .
Se2 Ta1 2.6201(15) .
Se2 Ta2 2.7095(13) .
Se3 Se3 1.938(7) 4
Se4 Ta2 2.5045(16) .
Se4 Ta2 2.5045(16) 4
Se5 Ta2 2.5303(16) .
Se5 Ta2 2.5303(16) 4
Ta1 Ta2 3.3499(9) .
Ta1 Ta2 3.3499(9) 4
Ta2 Ta2 3.0850(11) 4
C17 Cl2 1.74(4) .
C17 Cl1 1.78(2) 4
C17 Cl1 1.78(2) .
C17A Cl2A 1.72(4) .
C17A Cl1A 1.73(4) .
C17B Cl1B 1.71(4) .
C17B Cl2B 1.72(4) .

loop_
_geom_torsion_atom_site_label_1
_geom_torsion_atom_site_label_2
_geom_torsion_atom_site_label_3
_geom_torsion_atom_site_label_4
_geom_torsion
_geom_torsion_site_symmetry_1
_geom_torsion_site_symmetry_4
C6 C2 C3 C4 -2(2) . .
C1 C2 C3 C4 173.3(18) . .
Ta2 C2 C3 C4 -65.6(12) . .
C6 C2 C3 C7 -175(2) . .
C1 C2 C3 C7 1(3) . .
Ta2 C2 C3 C7 122(2) . .
C6 C2 C3 Ta2 63.5(12) . .
C1 C2 C3 Ta2 -121(2) . .
C2 C3 C4 C5 1.7(19) . .
C7 C3 C4 C5 175.1(17) . .
Ta2 C3 C4 C5 -64.4(12) . .
C2 C3 C4 C8 -169.2(17) . .
C7 C3 C4 C8 4(3) . .
Ta2 C3 C4 C8 124.7(17) . .
C2 C3 C4 Ta2 66.1(13) . .
C7 C3 C4 Ta2 -120.5(18) . .
C3 C4 C5 C6 -0.5(19) . .
C8 C4 C5 C6 171.3(15) . .
Ta2 C4 C5 C6 -65.5(11) . .
C3 C4 C5 C9 -170.1(18) . .
C8 C4 C5 C9 2(3) . .
Ta2 C4 C5 C9 124.9(19) . .
C3 C4 C5 Ta2 64.9(12) . .
C8 C4 C5 Ta2 -123.2(15) . .
C3 C2 C6 C5 2(2) . .
C1 C2 C6 C5 -173.7(18) . .
Ta2 C2 C6 C5 66.7(12) . .
C3 C2 C6 C10 170.9(17) . .
C1 C2 C6 C10 -5(3) . .
Ta2 C2 C6 C10 -124.4(16) . .
C3 C2 C6 Ta2 -64.8(13) . .
C1 C2 C6 Ta2 119.6(19) . .
C4 C5 C6 C2 -0.8(19) . .
C9 C5 C6 C2 168.5(18) . .
Ta2 C5 C6 C2 -67.5(12) . .
C4 C5 C6 C10 -168(2) . .
C9 C5 C6 C10 1(3) . .
Ta2 C5 C6 C10 125(2) . .
C4 C5 C6 Ta2 66.7(11) . .
C9 C5 C6 Ta2 -124(2) . .
C13 C12 C13 C14 1(2) 4 .
C11 C12 C13 C14 177.0(17) . .
Ta1 C12 C13 C14 -64.4(9) . .
C13 C12 C13 C15 -175.1(9) 4 .
C11 C12 C13 C15 1(3) . .
Ta1 C12 C13 C15 119.8(13) . .
C13 C12 C13 Ta1 65.0(12) 4 .
C11 C12 C13 Ta1 -118.6(19) . .
C12 C13 C14 C14 -0.4(12) . 4
C15 C13 C14 C14 175.4(10) . 4
Ta1 C13 C14 C14 -66.1(3) . 4
C12 C13 C14 C16 -167.3(14) . .
C15 C13 C14 C16 9(2) . .
Ta1 C13 C14 C16 127.0(13) . .
C12 C13 C14 Ta1 65.7(11) . .
C15 C13 C14 Ta1 -118.5(12) . .
